data_2235469
loop_
_publ_author_name
'Najib, Muhd. Hidayat bin'
'Tan, Ai Ling'
'Young, David J.'
'Ng, Seik Weng'
'Tiekink, Edward R. T.'

_publ_section_title
;
 (Acetato-\k<i>O</i>)(acetato-\k^2^<i>O</i>,<i>O</i>')[2-(3,5-dimethyl-1<i>H</i>-pyrazol-1-yl-\k<i>N</i>^2^)quinoline-\k<i>N</i>]zinc(II)
;
_journal_coeditor_code HB6839
_journal_issue 7
_journal_name_full 'Acta Crystallographica Section E'
_journal_page_first m897
_journal_page_last m898
_journal_paper_doi 10.1107/S1600536812025664
_journal_volume 68
_journal_year 2012
_chemical_formula_iupac '[Zn (C2 H3 O2)2 (C14 H13 N3)]'
_chemical_formula_moiety 'C18 H19 N3 O4 Zn'
_chemical_formula_sum 'C18 H19 N3 O4 Zn'
_chemical_formula_weight 406.73
_chemical_name_systematic
;
(Acetato-\k<i>O</i>)(acetato-\k^2^<i>O</i>,<i>O</i>')[2-(3,5-dimethyl-\
1<i>H</i>-pyrazol-1-yl-\k<i>N</i>^2^)quinoline-\k<i>N</i>]zinc(II)
;
_space_group_IT_number 2
_symmetry_cell_setting triclinic
_symmetry_space_group_name_Hall '-P 1'
_symmetry_space_group_name_H-M 'P -1'
_atom_sites_solution_hydrogens geom
_atom_sites_solution_primary direct
_atom_sites_solution_secondary difmap
_audit_creation_method SHELXL-97
_cell_angle_alpha 69.437(4)
_cell_angle_beta 81.546(3)
_cell_angle_gamma 72.736(4)
_cell_formula_units_Z 2
_cell_length_a 7.6586(4)
_cell_length_b 10.7334(6)
_cell_length_c 11.5772(4)
_cell_measurement_reflns_used 3775
_cell_measurement_temperature 100(2)
_cell_measurement_theta_max 76.32
_cell_measurement_theta_min 4.56
_cell_volume 849.93(8)
_computing_cell_refinement 'CrysAlis PRO (Agilent, 2012)'
_computing_data_collection 'CrysAlis PRO (Agilent, 2012)'
_computing_data_reduction 'CrysAlis PRO (Agilent, 2012)'
_computing_molecular_graphics
;
ORTEP-3 (Farrugia, 1997) and DIAMOND (Brandenburg, 2006)
;
_computing_publication_material 'publCIF (Westrip, 2010)'
_computing_structure_refinement 'SHELXL97 (Sheldrick, 2008)'
_computing_structure_solution 'SHELXS97 (Sheldrick, 2008)'
_diffrn_ambient_temperature 100(2)
_diffrn_detector_area_resol_mean 10.4041
_diffrn_measured_fraction_theta_full 0.978
_diffrn_measured_fraction_theta_max 0.978
_diffrn_measurement_device_type 'Agilent  SuperNova Dual diffractometer with Atlas detector'
_diffrn_measurement_method '\w scan'
_diffrn_radiation_monochromator Mirror
_diffrn_radiation_source 'SuperNova (Cu) X-ray Source'
_diffrn_radiation_type CuK\a
_diffrn_radiation_wavelength 1.54184
_diffrn_reflns_av_R_equivalents 0.0210
_diffrn_reflns_av_sigmaI/netI 0.0278
_diffrn_reflns_limit_h_max 9
_diffrn_reflns_limit_h_min -9
_diffrn_reflns_limit_k_max 13
_diffrn_reflns_limit_k_min -12
_diffrn_reflns_limit_l_max 14
_diffrn_reflns_limit_l_min -11
_diffrn_reflns_number 6205
_diffrn_reflns_theta_full 76.52
_diffrn_reflns_theta_max 76.52
_diffrn_reflns_theta_min 4.56
_diffrn_standards_decay_% 0
_diffrn_standards_interval_count 0
_diffrn_standards_interval_time 0
_diffrn_standards_number 0
_exptl_absorpt_coefficient_mu 2.272
_exptl_absorpt_correction_T_max 1.00000
_exptl_absorpt_correction_T_min 0.61698
_exptl_absorpt_correction_type multi-scan
_exptl_absorpt_process_details '(CrysAlis PRO; Agilent, 2012)'
_exptl_crystal_colour light-brown
_exptl_crystal_density_diffrn 1.589
_exptl_crystal_density_method 'not measured'
_exptl_crystal_description prism
_exptl_crystal_F_000 420
_exptl_crystal_size_max 0.25
_exptl_crystal_size_mid 0.15
_exptl_crystal_size_min 0.05
_refine_diff_density_max 0.674
_refine_diff_density_min -0.447
_refine_ls_extinction_method none
_refine_ls_goodness_of_fit_ref 1.033
_refine_ls_hydrogen_treatment constr
_refine_ls_matrix_type full
_refine_ls_number_parameters 239
_refine_ls_number_reflns 3498
_refine_ls_number_restraints 0
_refine_ls_restrained_S_all 1.033
_refine_ls_R_factor_all 0.0313
_refine_ls_R_factor_gt 0.0295
_refine_ls_shift/su_max 0.001
_refine_ls_shift/su_mean 0.000
_refine_ls_structure_factor_coef Fsqd
_refine_ls_weighting_details 'calc w=1/[\s^2^(Fo^2^)+(0.0448P)^2^+0.5376P] where P=(Fo^2^+2Fc^2^)/3'
_refine_ls_weighting_scheme calc
_refine_ls_wR_factor_gt 0.0792
_refine_ls_wR_factor_ref 0.0812
_reflns_number_gt 3322
_reflns_number_total 3498
_reflns_threshold_expression I>2\s(I)
_cod_data_source_file hb6839.cif
_cod_data_source_block I
_cod_original_cell_volume 849.93(7)
_cod_original_sg_symbol_Hall '-P 1 '
_cod_original_sg_symbol_H-M 'P -1 '
_cod_database_code 2235469
_cod_database_fobs_code 2235469

loop_
_symmetry_equiv_pos_as_xyz
'x, y, z'
'-x, -y, -z'

loop_
_atom_site_type_symbol
_atom_site_label
_atom_site_fract_x
_atom_site_fract_y
_atom_site_fract_z
_atom_site_U_iso_or_equiv
_atom_site_adp_type
_atom_site_calc_flag
_atom_site_refinement_flags
_atom_site_occupancy
_atom_site_symmetry_multiplicity
Zn Zn 0.81157(3) 0.72065(2) 0.729830(19) 0.01539(9) Uani d . 1 1
O O1 0.54802(18) 0.81205(15) 0.67857(12) 0.0237(3) Uani d . 1 1
O O2 0.7235(2) 0.72283(17) 0.54526(14) 0.0333(3) Uani d . 1 1
O O3 0.97606(19) 0.83912(14) 0.66803(13) 0.0251(3) Uani d . 1 1
O O4 0.8163(2) 0.95459(18) 0.79237(13) 0.0346(4) Uani d . 1 1
N N1 0.9903(2) 0.53183(15) 0.73964(13) 0.0157(3) Uani d . 1 1
N N2 0.9663(2) 0.42401(15) 0.84284(13) 0.0148(3) Uani d . 1 1
N N3 0.76154(19) 0.59226(15) 0.91411(13) 0.0147(3) Uani d . 1 1
C C1 0.5715(3) 0.78835(18) 0.57607(17) 0.0191(3) Uani d . 1 1
C C2 0.4136(3) 0.8434(2) 0.49227(18) 0.0247(4) Uani d . 1 1
H H2A 0.4333 0.7891 0.4366 0.037 Uiso calc R 1 1
H H2B 0.4053 0.9401 0.4436 0.037 Uiso calc R 1 1
H H2C 0.2996 0.8367 0.5421 0.037 Uiso calc R 1 1
C C3 0.9376(3) 0.93922(19) 0.71118(16) 0.0203(4) Uani d . 1 1
C C4 1.0519(3) 1.0407(2) 0.65732(18) 0.0238(4) Uani d . 1 1
H H4A 1.0008 1.1202 0.6865 0.036 Uiso calc R 1 1
H H4B 1.0515 1.0719 0.5670 0.036 Uiso calc R 1 1
H H4C 1.1778 0.9961 0.6834 0.036 Uiso calc R 1 1
C C5 1.1702(3) 0.56456(19) 0.54237(16) 0.0216(4) Uani d . 1 1
H H5A 1.1823 0.5196 0.4800 0.032 Uiso calc R 1 1
H H5B 1.2888 0.5773 0.5503 0.032 Uiso calc R 1 1
H H5C 1.0801 0.6546 0.5171 0.032 Uiso calc R 1 1
C C6 1.1083(2) 0.47655(18) 0.66347(16) 0.0169(3) Uani d . 1 1
C C7 1.1602(2) 0.33201(18) 0.71639(16) 0.0172(3) Uani d . 1 1
H H7 1.2427 0.2686 0.6804 0.021 Uiso calc R 1 1
C C8 1.0696(2) 0.29988(18) 0.82920(16) 0.0162(3) Uani d . 1 1
C C9 1.0774(3) 0.15864(18) 0.91825(16) 0.0197(3) Uani d . 1 1
H H9A 1.1598 0.0897 0.8838 0.029 Uiso calc R 1 1
H H9B 0.9545 0.1441 0.9330 0.029 Uiso calc R 1 1
H H9C 1.1231 0.1494 0.9964 0.029 Uiso calc R 1 1
C C10 0.8445(2) 0.45914(18) 0.93770(15) 0.0146(3) Uani d . 1 1
C C11 0.8173(2) 0.35645(18) 1.04951(16) 0.0175(3) Uani d . 1 1
H H11 0.8819 0.2624 1.0634 0.021 Uiso calc R 1 1
C C12 0.6956(2) 0.39558(19) 1.13728(16) 0.0186(3) Uani d . 1 1
H H12 0.6735 0.3279 1.2127 0.022 Uiso calc R 1 1
C C13 0.6026(2) 0.53597(18) 1.11662(16) 0.0165(3) Uani d . 1 1
C C14 0.4758(2) 0.5825(2) 1.20508(16) 0.0197(4) Uani d . 1 1
H H14 0.4464 0.5176 1.2803 0.024 Uiso calc R 1 1
C C15 0.3960(2) 0.7202(2) 1.18233(17) 0.0212(4) Uani d . 1 1
H H15 0.3129 0.7509 1.2423 0.025 Uiso calc R 1 1
C C16 0.4366(2) 0.81699(19) 1.06979(17) 0.0204(4) Uani d . 1 1
H H16 0.3813 0.9126 1.0554 0.025 Uiso calc R 1 1
C C17 0.5549(2) 0.77526(18) 0.98073(16) 0.0183(3) Uani d . 1 1
H H17 0.5788 0.8414 0.9047 0.022 Uiso calc R 1 1
C C18 0.6406(2) 0.63361(18) 1.00311(15) 0.0157(3) Uani d . 1 1

loop_
_atom_site_aniso_label
_atom_site_aniso_U_11
_atom_site_aniso_U_22
_atom_site_aniso_U_33
_atom_site_aniso_U_12
_atom_site_aniso_U_13
_atom_site_aniso_U_23
Zn 0.01744(13) 0.01236(13) 0.01501(13) -0.00462(9) -0.00080(9) -0.00227(9)
O1 0.0225(7) 0.0315(7) 0.0164(6) -0.0077(6) -0.0021(5) -0.0058(5)
O2 0.0279(8) 0.0360(8) 0.0346(8) 0.0037(6) -0.0070(6) -0.0178(7)
O3 0.0254(7) 0.0173(6) 0.0335(7) -0.0087(5) -0.0018(6) -0.0067(5)
O4 0.0350(8) 0.0474(9) 0.0219(7) -0.0177(7) 0.0070(6) -0.0096(6)
N1 0.0193(7) 0.0134(7) 0.0132(6) -0.0059(6) -0.0005(5) -0.0015(5)
N2 0.0172(7) 0.0121(6) 0.0133(6) -0.0044(5) -0.0012(5) -0.0012(5)
N3 0.0159(7) 0.0141(7) 0.0139(6) -0.0045(5) -0.0019(5) -0.0034(5)
C1 0.0218(9) 0.0131(8) 0.0210(8) -0.0073(7) -0.0013(7) -0.0013(6)
C2 0.0265(10) 0.0261(10) 0.0220(9) -0.0074(8) -0.0060(7) -0.0062(7)
C3 0.0231(9) 0.0210(9) 0.0125(7) -0.0048(7) -0.0062(6) 0.0009(6)
C4 0.0294(10) 0.0212(9) 0.0253(9) -0.0116(8) 0.0022(7) -0.0103(7)
C5 0.0258(9) 0.0205(9) 0.0179(8) -0.0085(7) 0.0030(7) -0.0053(7)
C6 0.0178(8) 0.0186(8) 0.0159(8) -0.0062(7) -0.0010(6) -0.0063(7)
C7 0.0180(8) 0.0163(8) 0.0188(8) -0.0048(6) -0.0019(6) -0.0070(7)
C8 0.0173(8) 0.0139(8) 0.0184(8) -0.0037(6) -0.0040(6) -0.0055(6)
C9 0.0232(9) 0.0134(8) 0.0201(8) -0.0032(7) -0.0030(7) -0.0034(7)
C10 0.0153(8) 0.0150(8) 0.0139(7) -0.0056(6) -0.0022(6) -0.0031(6)
C11 0.0204(8) 0.0145(8) 0.0167(8) -0.0056(6) -0.0020(6) -0.0026(6)
C12 0.0205(8) 0.0183(8) 0.0148(8) -0.0075(7) -0.0015(6) -0.0007(6)
C13 0.0151(8) 0.0196(8) 0.0161(8) -0.0071(7) -0.0018(6) -0.0049(7)
C14 0.0187(8) 0.0255(9) 0.0152(8) -0.0078(7) 0.0001(6) -0.0058(7)
C15 0.0166(8) 0.0288(10) 0.0206(8) -0.0053(7) 0.0002(6) -0.0118(7)
C16 0.0171(8) 0.0205(9) 0.0246(9) -0.0034(7) -0.0029(7) -0.0089(7)
C17 0.0177(8) 0.0168(8) 0.0203(8) -0.0049(7) -0.0027(6) -0.0049(7)
C18 0.0151(8) 0.0178(8) 0.0150(8) -0.0059(6) -0.0024(6) -0.0041(6)

loop_
_atom_type_symbol
_atom_type_description
_atom_type_scat_dispersion_real
_atom_type_scat_dispersion_imag
_atom_type_scat_source
C C 0.0181 0.0091 'International Tables Vol C Tables 4.2.6.8 and 6.1.1.4'
H H 0.0000 0.0000 'International Tables Vol C Tables 4.2.6.8 and 6.1.1.4'
N N 0.0311 0.0180 'International Tables Vol C Tables 4.2.6.8 and 6.1.1.4'
O O 0.0492 0.0322 'International Tables Vol C Tables 4.2.6.8 and 6.1.1.4'
Zn Zn -1.5491 0.6778 'International Tables Vol C Tables 4.2.6.8 and 6.1.1.4'

loop_
_geom_angle_atom_site_label_1
_geom_angle_atom_site_label_2
_geom_angle_atom_site_label_3
_geom_angle
O3 Zn O1 115.05(6)
O3 Zn N1 100.66(6)
O1 Zn N1 133.70(6)
O3 Zn N3 130.20(6)
O1 Zn N3 99.32(5)
N1 Zn N3 76.50(6)
O3 Zn O2 100.51(6)
O1 Zn O2 59.65(5)
N1 Zn O2 86.61(6)
N3 Zn O2 128.42(6)
C1 O1 Zn 96.11(11)
C1 O2 Zn 83.96(12)
C3 O3 Zn 113.89(12)
C6 N1 N2 106.53(14)
C6 N1 Zn 137.00(12)
N2 N1 Zn 115.34(10)
N1 N2 C8 110.21(13)
N1 N2 C10 116.43(14)
C8 N2 C10 133.36(14)
C10 N3 C18 118.69(14)
C10 N3 Zn 114.76(11)
C18 N3 Zn 126.25(11)
O2 C1 O1 120.25(17)
O2 C1 C2 120.74(17)
O1 C1 C2 119.00(17)
C1 C2 H2A 109.5
C1 C2 H2B 109.5
H2A C2 H2B 109.5
C1 C2 H2C 109.5
H2A C2 H2C 109.5
H2B C2 H2C 109.5
O4 C3 O3 123.91(18)
O4 C3 C4 120.51(18)
O3 C3 C4 115.58(16)
C3 C4 H4A 109.5
C3 C4 H4B 109.5
H4A C4 H4B 109.5
C3 C4 H4C 109.5
H4A C4 H4C 109.5
H4B C4 H4C 109.5
C6 C5 H5A 109.5
C6 C5 H5B 109.5
H5A C5 H5B 109.5
C6 C5 H5C 109.5
H5A C5 H5C 109.5
H5B C5 H5C 109.5
N1 C6 C7 109.92(15)
N1 C6 C5 121.23(16)
C7 C6 C5 128.84(16)
C8 C7 C6 107.15(16)
C8 C7 H7 126.4
C6 C7 H7 126.4
C7 C8 N2 106.19(15)
C7 C8 C9 126.73(16)
N2 C8 C9 127.07(15)
C8 C9 H9A 109.5
C8 C9 H9B 109.5
H9A C9 H9B 109.5
C8 C9 H9C 109.5
H9A C9 H9C 109.5
H9B C9 H9C 109.5
N3 C10 N2 115.77(14)
N3 C10 C11 123.55(16)
N2 C10 C11 120.68(15)
C12 C11 C10 118.35(16)
C12 C11 H11 120.8
C10 C11 H11 120.8
C11 C12 C13 120.42(16)
C11 C12 H12 119.8
C13 C12 H12 119.8
C12 C13 C18 117.95(16)
C12 C13 C14 122.76(16)
C18 C13 C14 119.28(16)
C15 C14 C13 120.20(16)
C15 C14 H14 119.9
C13 C14 H14 119.9
C14 C15 C16 120.16(17)
C14 C15 H15 119.9
C16 C15 H15 119.9
C17 C16 C15 121.15(17)
C17 C16 H16 119.4
C15 C16 H16 119.4
C16 C17 C18 119.54(16)
C16 C17 H17 120.2
C18 C17 H17 120.2
N3 C18 C17 119.36(15)
N3 C18 C13 121.01(16)
C17 C18 C13 119.63(16)

loop_
_geom_bond_atom_site_label_1
_geom_bond_atom_site_label_2
_geom_bond_distance
_geom_bond_publ_flag
Zn O1 2.0388(14) y
Zn O2 2.3240(15) y
Zn O3 1.9397(13) y
Zn N1 2.0570(15) y
Zn N3 2.1460(14) y
O1 C1 1.276(2) ?
O2 C1 1.243(2) ?
O3 C3 1.279(2) ?
O4 C3 1.239(2) ?
N1 C6 1.327(2) ?
N1 N2 1.3752(19) ?
N2 C8 1.383(2) ?
N2 C10 1.414(2) ?
N3 C10 1.326(2) ?
N3 C18 1.383(2) ?
C1 C2 1.507(3) ?
C2 H2A 0.9800 ?
C2 H2B 0.9800 ?
C2 H2C 0.9800 ?
C3 C4 1.507(3) ?
C4 H4A 0.9800 ?
C4 H4B 0.9800 ?
C4 H4C 0.9800 ?
C5 C6 1.491(2) ?
C5 H5A 0.9800 ?
C5 H5B 0.9800 ?
C5 H5C 0.9800 ?
C6 C7 1.406(2) ?
C7 C8 1.366(2) ?
C7 H7 0.9500 ?
C8 C9 1.494(2) ?
C9 H9A 0.9800 ?
C9 H9B 0.9800 ?
C9 H9C 0.9800 ?
C10 C11 1.410(2) ?
C11 C12 1.366(3) ?
C11 H11 0.9500 ?
C12 C13 1.412(3) ?
C12 H12 0.9500 ?
C13 C18 1.418(2) ?
C13 C14 1.422(2) ?
C14 C15 1.365(3) ?
C14 H14 0.9500 ?
C15 C16 1.413(3) ?
C15 H15 0.9500 ?
C16 C17 1.376(3) ?
C16 H16 0.9500 ?
C17 C18 1.411(2) ?
C17 H17 0.9500 ?

loop_
_geom_hbond_atom_site_label_D
_geom_hbond_atom_site_label_H
_geom_hbond_atom_site_label_A
_geom_hbond_site_symmetry_A
_geom_hbond_distance_DH
_geom_hbond_distance_HA
_geom_hbond_distance_DA
_geom_hbond_angle_DHA
C4 H4B O3 2_776 0.98 2.57 3.544(2) 176
C5 H5A O2 2_766 0.98 2.60 3.417(3) 141
C7 H7 O2 2_766 0.95 2.56 3.235(2) 128
C9 H9C O4 2_767 0.98 2.36 3.274(2) 156
C12 H12 O1 2_667 0.95 2.51 3.310(2) 142

loop_
_geom_torsion_atom_site_label_1
_geom_torsion_atom_site_label_2
_geom_torsion_atom_site_label_3
_geom_torsion_atom_site_label_4
_geom_torsion
O3 Zn O1 C1 86.61(12)
N1 Zn O1 C1 -50.21(13)
N3 Zn O1 C1 -130.39(11)
O2 Zn O1 C1 -1.07(10)
O3 Zn O2 C1 -111.88(12)
O1 Zn O2 C1 1.10(10)
N1 Zn O2 C1 147.89(12)
N3 Zn O2 C1 78.10(13)
O1 Zn O3 C3 65.51(14)
N1 Zn O3 C3 -144.72(13)
N3 Zn O3 C3 -63.46(15)
O2 Zn O3 C3 126.78(13)
O3 Zn N1 C6 -55.42(18)
O1 Zn N1 C6 85.47(19)
N3 Zn N1 C6 175.51(19)
O2 Zn N1 C6 44.64(18)
O3 Zn N1 N2 138.85(11)
O1 Zn N1 N2 -80.26(13)
N3 Zn N1 N2 9.79(11)
O2 Zn N1 N2 -121.08(12)
C6 N1 N2 C8 -0.80(18)
Zn N1 N2 C8 169.09(11)
C6 N1 N2 C10 179.95(14)
Zn N1 N2 C10 -10.16(18)
O3 Zn N3 C10 -101.18(13)
O1 Zn N3 C10 124.36(12)
N1 Zn N3 C10 -8.53(12)
O2 Zn N3 C10 65.92(14)
O3 Zn N3 C18 85.24(15)
O1 Zn N3 C18 -49.22(14)
N1 Zn N3 C18 177.89(15)
O2 Zn N3 C18 -107.66(14)
Zn O2 C1 O1 -1.76(17)
Zn O2 C1 C2 177.01(16)
Zn O1 C1 O2 2.01(19)
Zn O1 C1 C2 -176.78(14)
Zn O3 C3 O4 5.5(2)
Zn O3 C3 C4 -174.94(12)
N2 N1 C6 C7 0.63(19)
Zn N1 C6 C7 -165.93(13)
N2 N1 C6 C5 -178.46(15)
Zn N1 C6 C5 15.0(3)
N1 C6 C7 C8 -0.2(2)
C5 C6 C7 C8 178.77(18)
C6 C7 C8 N2 -0.27(19)
C6 C7 C8 C9 178.33(17)
N1 N2 C8 C7 0.66(19)
C10 N2 C8 C7 179.74(17)
N1 N2 C8 C9 -177.92(16)
C10 N2 C8 C9 1.2(3)
C18 N3 C10 N2 179.97(14)
Zn N3 C10 N2 5.87(19)
C18 N3 C10 C11 -0.4(3)
Zn N3 C10 C11 -174.50(13)
N1 N2 C10 N3 2.6(2)
C8 N2 C10 N3 -176.44(17)
N1 N2 C10 C11 -177.04(15)
C8 N2 C10 C11 3.9(3)
N3 C10 C11 C12 1.6(3)
N2 C10 C11 C12 -178.81(16)
C10 C11 C12 C13 -1.1(3)
C11 C12 C13 C18 -0.4(3)
C11 C12 C13 C14 -179.51(17)
C12 C13 C14 C15 177.08(17)
C18 C13 C14 C15 -2.0(3)
C13 C14 C15 C16 1.1(3)
C14 C15 C16 C17 0.7(3)
C15 C16 C17 C18 -1.5(3)
C10 N3 C18 C17 178.31(15)
Zn N3 C18 C17 -8.3(2)
C10 N3 C18 C13 -1.2(2)
Zn N3 C18 C13 172.15(12)
C16 C17 C18 N3 -179.02(16)
C16 C17 C18 C13 0.5(3)
C12 C13 C18 N3 1.6(2)
C14 C13 C18 N3 -179.25(15)
C12 C13 C18 C17 -177.93(16)
C14 C13 C18 C17 1.2(2)
